data_4115822
loop_
_publ_author_name
'Frank M. Tabellion'
'S. Russell Seidel'
'Atta M. Arif'
'Peter J. Stang'

_publ_section_title
;
 A Novel, Tunable Manganese Coordination System Based on a Flexible
 "Spacer" Unit: Noncovalent Templation Effects
;
_journal_name_full 'Journal of the American Chemical Society'
_journal_page_first 11982
_journal_page_last 11990
_journal_paper_doi 10.1021/ja0114310
_journal_volume 123
_journal_year 2001
_chemical_formula_sum 'C60 H44 F24 Mn2 N4 O8'
_chemical_formula_weight 1514.87
_chemical_name_systematic
; 
 ? 
;
_space_group_IT_number 2
_symmetry_cell_setting triclinic
_symmetry_space_group_name_Hall '-P 1'
_symmetry_space_group_name_H-M 'P -1'
_atom_sites_solution_hydrogens geom
_atom_sites_solution_primary direct
_atom_sites_solution_secondary difmap
_audit_creation_method SHELXL-97
_cell_angle_alpha 69.198(2)
_cell_angle_beta 72.195(2)
_cell_angle_gamma 73.270(2)
_cell_formula_units_Z 2
_cell_length_a 13.6022(6)
_cell_length_b 15.4929(6)
_cell_length_c 17.3102(5)
_cell_measurement_reflns_used 38286
_cell_measurement_temperature 200(1)
_cell_measurement_theta_max 27.48
_cell_measurement_theta_min 1.02
_cell_volume 3180.2(2)
_computing_cell_refinement DENZO-SMN
_computing_data_collection 'Nonius COLLECT'
_computing_data_reduction DENZO-SMN
_computing_molecular_graphics 'WinGx, Ortep3'
_computing_structure_refinement 'SHELXL-97 (Sheldrick, 1997)'
_computing_structure_solution DIRDIF99
_diffrn_ambient_temperature 200(1)
_diffrn_measured_fraction_theta_full 0.963
_diffrn_measured_fraction_theta_max 0.963
_diffrn_measurement_device_type 'Nonius KappaCCD Diffractometer'
_diffrn_measurement_method 'Phi plus Omega scan'
_diffrn_radiation_monochromator graphite
_diffrn_radiation_source 'fine-focus sealed tube'
_diffrn_radiation_type MoK\a
_diffrn_radiation_wavelength 0.71073
_diffrn_reflns_av_R_equivalents 0.0311
_diffrn_reflns_av_sigmaI/netI 0.0838
_diffrn_reflns_limit_h_max 16
_diffrn_reflns_limit_h_min -17
_diffrn_reflns_limit_k_max 18
_diffrn_reflns_limit_k_min -20
_diffrn_reflns_limit_l_max 22
_diffrn_reflns_limit_l_min -22
_diffrn_reflns_number 20985
_diffrn_reflns_theta_full 27.50
_diffrn_reflns_theta_max 27.50
_diffrn_reflns_theta_min 3.48
_diffrn_standards_decay_% <2.0
_exptl_absorpt_coefficient_mu 0.524
_exptl_absorpt_correction_T_max 0.9350
_exptl_absorpt_correction_T_min 0.8802
_exptl_absorpt_correction_type multi-scan
_exptl_absorpt_process_details 'DENZO-SMN (Otwinowski & Minor, 1997)'
_exptl_crystal_colour yellow
_exptl_crystal_density_diffrn 1.582
_exptl_crystal_description prism
_exptl_crystal_F_000 1524
_exptl_crystal_size_max 0.25
_exptl_crystal_size_mid 0.20
_exptl_crystal_size_min 0.13
_refine_diff_density_max 0.322
_refine_diff_density_min -0.297
_refine_diff_density_rms 0.059
_refine_ls_extinction_coef 0.0017(3)
_refine_ls_extinction_expression Fc^*^=kFc[1+0.001xFc^2^\l^3^/sin(2\q)]^-1/4^
_refine_ls_extinction_method SHELXL
_refine_ls_goodness_of_fit_ref 1.009
_refine_ls_hydrogen_treatment mixed
_refine_ls_matrix_type full
_refine_ls_number_parameters 909
_refine_ls_number_reflns 14066
_refine_ls_number_restraints 0
_refine_ls_restrained_S_all 1.009
_refine_ls_R_factor_all 0.1273
_refine_ls_R_factor_gt 0.0547
_refine_ls_shift/su_max 0.001
_refine_ls_shift/su_mean 0.000
_refine_ls_structure_factor_coef Fsqd
_refine_ls_weighting_details 'calc w=1/[\s^2^(Fo^2^)+(0.0372P)^2^+1.4185P] where P=(Fo^2^+2Fc^2^)/3'
_refine_ls_weighting_scheme calc
_refine_ls_wR_factor_gt 0.1034
_refine_ls_wR_factor_ref 0.1288
_reflns_number_gt 7704
_reflns_number_total 14066
_reflns_threshold_expression >2sigma(I)
_cod_data_source_file ja0114310_3.cif
_cod_data_source_block '[Mn(hfacac)2(1,3-bpyp)]2*(cis-stilbene)'
_cod_database_code 4115822

loop_
_symmetry_equiv_pos_as_xyz
'x, y, z'
'-x, -y, -z'

loop_
_atom_site_label
_atom_site_type_symbol
_atom_site_fract_x
_atom_site_fract_y
_atom_site_fract_z
_atom_site_U_iso_or_equiv
_atom_site_adp_type
_atom_site_occupancy
_atom_site_symmetry_multiplicity
_atom_site_calc_flag
_atom_site_refinement_flags
_atom_site_disorder_assembly
_atom_site_disorder_group
Mn1 Mn 0.76002(3) 0.60428(3) 0.12555(2) 0.03318(13) Uani 1 1 d . . .
Mn2 Mn 0.75895(3) 0.10758(3) 0.61908(2) 0.03124(13) Uani 1 1 d . . .
F1 F 0.96799(19) 0.82385(16) -0.16736(12) 0.0785(7) Uani 1 1 d . . .
F2 F 0.83053(19) 0.79455(19) -0.17855(12) 0.0877(8) Uani 1 1 d . . .
F3 F 0.96272(18) 0.68429(15) -0.15450(11) 0.0683(6) Uani 1 1 d . . .
F4 F 0.8394(2) 0.95627(15) 0.05619(14) 0.0889(8) Uani 1 1 d . . .
F5 F 0.82851(19) 0.85883(15) 0.17915(13) 0.0734(7) Uani 1 1 d . . .
F6 F 0.69034(19) 0.93300(17) 0.13504(17) 0.0884(8) Uani 1 1 d . . .
F7 F 0.9555(2) 0.6476(3) 0.3248(2) 0.0847(12) Uani 0.862(4) 1 d P A 1
F8 F 1.0369(3) 0.5141(2) 0.3152(3) 0.1125(16) Uani 0.862(4) 1 d P A 1
F9 F 1.0458(3) 0.6327(4) 0.20724(16) 0.1072(16) Uani 0.862(4) 1 d P A 1
F7' F 0.9861(16) 0.6765(13) 0.2405(14) 0.072(6) Uiso 0.138(4) 1 d P A 2
F8' F 0.9787(14) 0.5716(16) 0.3515(10) 0.057(5) Uiso 0.138(4) 1 d P A 2
F9' F 1.0622(11) 0.5474(12) 0.2456(10) 0.040(4) Uiso 0.138(4) 1 d P A 2
F10 F 0.63962(17) 0.53171(18) 0.46718(11) 0.0766(7) Uani 1 1 d . . .
F11 F 0.62232(19) 0.42562(17) 0.42513(13) 0.0824(7) Uani 1 1 d . . .
F12 F 0.53128(16) 0.56410(19) 0.39006(13) 0.0836(8) Uani 1 1 d . . .
F13 F 0.97596(16) 0.19628(14) 0.34737(11) 0.0617(6) Uani 1 1 d . . .
F14 F 0.85197(16) 0.31555(15) 0.32006(11) 0.0661(6) Uani 1 1 d . . .
F15 F 0.98834(15) 0.33106(14) 0.34606(11) 0.0580(5) Uani 1 1 d . . .
F16 F 0.8226(2) 0.45738(15) 0.57502(13) 0.0787(7) Uani 1 1 d . . .
F17 F 0.81314(17) 0.35183(15) 0.69479(12) 0.0669(6) Uani 1 1 d . . .
F18 F 0.67390(17) 0.42421(14) 0.64928(14) 0.0681(6) Uani 1 1 d . . .
F19 F 1.0288(3) 0.0059(2) 0.8106(4) 0.139(2) Uani 0.862(4) 1 d P A 1
F20 F 0.9432(2) 0.1267(3) 0.8422(2) 0.1092(16) Uani 0.862(4) 1 d P A 1
F21 F 1.0292(3) 0.1349(4) 0.71952(17) 0.1173(18) Uani 0.862(4) 1 d P A 1
F19' F 0.9709(11) 0.0434(12) 0.8591(8) 0.033(4) Uiso 0.138(4) 1 d P A 2
F20' F 0.9649(12) 0.1701(9) 0.7657(10) 0.041(4) Uiso 0.138(4) 1 d P A 2
F21' F 1.0504(12) 0.0511(13) 0.7442(10) 0.040(4) Uiso 0.138(4) 1 d P A 2
F22 F 0.62537(17) 0.00990(19) 0.96326(11) 0.0832(8) Uani 1 1 d . . .
F23 F 0.5862(2) -0.06569(18) 0.89915(14) 0.0964(9) Uani 1 1 d . . .
F24 F 0.52105(16) 0.07987(18) 0.88115(13) 0.0774(7) Uani 1 1 d . . .
O1 O 0.82868(16) 0.66696(14) -0.00550(11) 0.0399(5) Uani 1 1 d . . .
O2 O 0.74879(16) 0.74613(14) 0.13202(12) 0.0417(5) Uani 1 1 d . . .
O3 O 0.89511(15) 0.57905(14) 0.18295(12) 0.0393(5) Uani 1 1 d . . .
O4 O 0.68864(15) 0.54060(15) 0.25572(11) 0.0401(5) Uani 1 1 d . . .
O5 O 0.83228(16) 0.17630(14) 0.49055(11) 0.0392(5) Uani 1 1 d . . .
O6 O 0.73901(16) 0.24624(14) 0.63218(12) 0.0398(5) Uani 1 1 d . . .
O7 O 0.88742(15) 0.07889(14) 0.68416(11) 0.0379(5) Uani 1 1 d . . .
O8 O 0.68204(15) 0.04081(15) 0.74659(12) 0.0400(5) Uani 1 1 d . . .
N1 N 0.59416(19) 0.64966(17) 0.10638(14) 0.0363(6) Uani 1 1 d . . .
N2 N 0.19223(18) 0.53331(16) -0.09402(14) 0.0343(6) Uani 1 1 d . . .
N3 N 0.80815(18) -0.02449(16) 0.58173(14) 0.0325(6) Uani 1 1 d . . .
N4 N 0.4063(2) -0.14197(18) 0.39853(15) 0.0389(6) Uani 1 1 d . . .
C1 C 0.8578(2) 0.7443(2) -0.04096(17) 0.0351(7) Uani 1 1 d . . .
C2 C 0.8475(2) 0.8145(2) -0.00542(18) 0.0391(8) Uani 1 1 d . . .
H2 H 0.8775 0.8680 -0.0393 0.047 Uiso 1 1 calc R . .
C3 C 0.7947(2) 0.8092(2) 0.07823(18) 0.0350(7) Uani 1 1 d . . .
C4 C 0.9051(3) 0.7622(2) -0.13609(19) 0.0449(8) Uani 1 1 d . . .
C5 C 0.7884(3) 0.8904(2) 0.1112(2) 0.0467(8) Uani 1 1 d . . .
C6 C 0.8860(2) 0.5765(2) 0.25744(17) 0.0324(7) Uani 1 1 d . A .
C7 C 0.8012(2) 0.5594(2) 0.32700(17) 0.0351(7) Uani 1 1 d . . .
H7 H 0.8055 0.5608 0.3803 0.042 Uiso 1 1 calc R . .
C8 C 0.7108(2) 0.5404(2) 0.32074(17) 0.0343(7) Uani 1 1 d . . .
C9 C 0.9814(3) 0.5933(2) 0.2753(2) 0.0420(8) Uani 1 1 d . . .
C10 C 0.6252(3) 0.5163(3) 0.40118(19) 0.0453(8) Uani 1 1 d . . .
C11 C 0.5625(3) 0.7278(2) 0.0478(2) 0.0471(8) Uani 1 1 d . . .
H11 H 0.6116 0.7671 0.0142 0.057 Uiso 1 1 calc R . .
C12 C 0.4616(3) 0.7549(2) 0.0330(2) 0.0490(9) Uani 1 1 d . . .
H12 H 0.4433 0.8115 -0.0096 0.059 Uiso 1 1 calc R . .
C13 C 0.3881(2) 0.6995(2) 0.08038(17) 0.0353(7) Uani 1 1 d . . .
C14 C 0.4202(2) 0.6204(2) 0.14170(19) 0.0449(8) Uani 1 1 d . . .
H14 H 0.3720 0.5805 0.1767 0.054 Uiso 1 1 calc R . .
C15 C 0.5211(2) 0.5978(2) 0.15348(19) 0.0454(8) Uani 1 1 d . . .
H15 H 0.5400 0.5426 0.1972 0.054 Uiso 1 1 calc R . .
C16 C 0.2786(2) 0.7180(2) 0.06692(19) 0.0454(8) Uani 1 1 d . . .
H16A H 0.2278 0.7362 0.1161 0.054 Uiso 1 1 calc R . .
H16B H 0.2658 0.6580 0.0675 0.054 Uiso 1 1 calc R . .
C17 C 0.2536(3) 0.7924(2) -0.0130(2) 0.0437(8) Uani 1 1 d . . .
H17A H 0.3119 0.7832 -0.0621 0.052 Uiso 1 1 calc R . .
H17B H 0.2482 0.8555 -0.0082 0.052 Uiso 1 1 calc R . .
C18 C 0.1501(2) 0.7885(2) -0.0288(2) 0.0440(8) Uani 1 1 d . . .
H18A H 0.0933 0.7904 0.0228 0.053 Uiso 1 1 calc R . .
H18B H 0.1305 0.8446 -0.0755 0.053 Uiso 1 1 calc R . .
C19 C 0.1591(2) 0.7008(2) -0.05146(18) 0.0345(7) Uani 1 1 d . . .
C20 C 0.1104(2) 0.6263(2) 0.00221(18) 0.0386(7) Uani 1 1 d . . .
H20 H 0.0639 0.6314 0.0547 0.046 Uiso 1 1 calc R . .
C21 C 0.1292(2) 0.5453(2) -0.02022(17) 0.0359(7) Uani 1 1 d . . .
H21 H 0.0959 0.4953 0.0184 0.043 Uiso 1 1 calc R . .
C22 C 0.2354(2) 0.6068(2) -0.14750(18) 0.0393(8) Uani 1 1 d . . .
H22 H 0.2780 0.6016 -0.2012 0.047 Uiso 1 1 calc R . .
C23 C 0.2212(2) 0.6892(2) -0.12854(18) 0.0392(8) Uani 1 1 d . . .
H23 H 0.2544 0.7387 -0.1687 0.047 Uiso 1 1 calc R . .
C24 C 0.8648(2) 0.2518(2) 0.46188(17) 0.0327(7) Uani 1 1 d . . .
C25 C 0.8513(2) 0.3173(2) 0.50379(17) 0.0354(7) Uani 1 1 d . . .
H25 H 0.8860 0.3690 0.4760 0.042 Uiso 1 1 calc R . .
C26 C 0.7882(2) 0.3096(2) 0.58537(18) 0.0340(7) Uani 1 1 d . . .
C27 C 0.9216(2) 0.2735(2) 0.36814(18) 0.0381(7) Uani 1 1 d . . .
C28 C 0.7752(3) 0.3868(2) 0.6255(2) 0.0444(8) Uani 1 1 d . . .
C29 C 0.8744(2) 0.0738(2) 0.75990(17) 0.0330(7) Uani 1 1 d . A .
C30 C 0.7865(2) 0.0567(2) 0.82605(17) 0.0386(7) Uani 1 1 d . . .
H30 H 0.7870 0.0565 0.8809 0.046 Uiso 1 1 calc R . .
C31 C 0.6981(2) 0.0398(2) 0.81403(17) 0.0366(7) Uani 1 1 d . . .
C32 C 0.9682(3) 0.0866(2) 0.7831(2) 0.0435(8) Uani 1 1 d . . .
C33 C 0.6073(3) 0.0157(3) 0.8901(2) 0.0511(9) Uani 1 1 d . . .
C34 C 0.7630(2) -0.0985(2) 0.63167(18) 0.0412(8) Uani 1 1 d . . .
H34 H 0.7174 -0.0947 0.6848 0.049 Uiso 1 1 calc R . .
C35 C 0.7798(2) -0.1789(2) 0.60927(19) 0.0422(8) Uani 1 1 d . . .
H35 H 0.7451 -0.2287 0.6464 0.051 Uiso 1 1 calc R . .
C36 C 0.8471(2) -0.1883(2) 0.53272(17) 0.0331(7) Uani 1 1 d . . .
C37 C 0.8970(2) -0.1137(2) 0.48279(17) 0.0350(7) Uani 1 1 d . . .
H37 H 0.9461 -0.1174 0.4309 0.042 Uiso 1 1 calc R . .
C38 C 0.8749(2) -0.0343(2) 0.50877(17) 0.0355(7) Uani 1 1 d . . .
H38 H 0.9090 0.0163 0.4729 0.043 Uiso 1 1 calc R . .
C39 C 0.8595(2) -0.2725(2) 0.50407(19) 0.0391(7) Uani 1 1 d . . .
H39A H 0.8774 -0.3309 0.5494 0.047 Uiso 1 1 calc R . .
H39B H 0.9181 -0.2717 0.4531 0.047 Uiso 1 1 calc R . .
C40 C 0.7572(2) -0.2720(2) 0.48308(18) 0.0387(7) Uani 1 1 d . . .
H40A H 0.7639 -0.3323 0.4722 0.046 Uiso 1 1 calc R . .
H40B H 0.6979 -0.2676 0.5327 0.046 Uiso 1 1 calc R . .
C41 C 0.7322(2) -0.1904(2) 0.40578(19) 0.0459(8) Uani 1 1 d . . .
H41A H 0.7469 -0.1326 0.4083 0.055 Uiso 1 1 calc R . .
H41B H 0.7787 -0.2048 0.3535 0.055 Uiso 1 1 calc R . .
C42 C 0.6195(2) -0.1729(2) 0.40177(18) 0.0370(7) Uani 1 1 d . . .
C43 C 0.5882(3) -0.2073(2) 0.3519(2) 0.0476(8) Uani 1 1 d . . .
H43 H 0.6395 -0.2421 0.3168 0.057 Uiso 1 1 calc R . .
C44 C 0.4833(3) -0.1919(2) 0.3522(2) 0.0517(9) Uani 1 1 d . . .
H44 H 0.4644 -0.2178 0.3179 0.062 Uiso 1 1 calc R . .
C45 C 0.4365(2) -0.1070(2) 0.44630(18) 0.0426(8) Uani 1 1 d . . .
H45 H 0.3841 -0.0707 0.4795 0.051 Uiso 1 1 calc R . .
C46 C 0.5406(3) -0.1215(2) 0.4493(2) 0.0463(8) Uani 1 1 d . . .
H46 H 0.5578 -0.0957 0.4845 0.056 Uiso 1 1 calc R . .
C47 C 0.2997(3) 0.4078(2) 0.2467(3) 0.0607(10) Uani 1 1 d . . .
H47 H 0.2506 0.4140 0.2980 0.073 Uiso 1 1 calc R . .
C48 C 0.2635(4) 0.4254(3) 0.1758(4) 0.0836(14) Uani 1 1 d . . .
H48 H 0.1899 0.4404 0.1788 0.100 Uiso 1 1 calc R . .
C49 C 0.3335(4) 0.4213(3) 0.1010(4) 0.0936(15) Uani 1 1 d . . .
H49 H 0.3082 0.4339 0.0518 0.112 Uiso 1 1 calc R . .
C50 C 0.4408(4) 0.3991(3) 0.0958(3) 0.0747(12) Uani 1 1 d . . .
H50 H 0.4894 0.3983 0.0432 0.090 Uiso 1 1 calc R . .
C51 C 0.4765(3) 0.3782(2) 0.1682(2) 0.0540(9) Uani 1 1 d . . .
H51 H 0.5502 0.3615 0.1653 0.065 Uiso 1 1 calc R . .
C52 C 0.4068(3) 0.3811(2) 0.2450(2) 0.0457(8) Uani 1 1 d . . .
C53 C 0.4436(3) 0.3634(2) 0.3213(2) 0.0574(10) Uani 1 1 d . . .
H53 H 0.4095 0.4072 0.3529 0.069 Uiso 1 1 calc R . .
C54 C 0.5187(3) 0.2938(2) 0.3529(2) 0.0576(10) Uani 1 1 d . . .
H54 H 0.5348 0.2988 0.4007 0.069 Uiso 1 1 calc R . .
C55 C 0.5801(3) 0.2109(2) 0.32482(18) 0.0445(8) Uani 1 1 d . . .
C56 C 0.6805(3) 0.1712(3) 0.34009(19) 0.0531(9) Uani 1 1 d . . .
H56 H 0.7078 0.1976 0.3690 0.064 Uiso 1 1 calc R . .
C57 C 0.7411(3) 0.0940(3) 0.3139(2) 0.0648(11) Uani 1 1 d . . .
H57 H 0.8101 0.0685 0.3239 0.078 Uiso 1 1 calc R . .
C58 C 0.7021(3) 0.0540(3) 0.2735(2) 0.0676(11) Uani 1 1 d . . .
H58 H 0.7444 0.0018 0.2543 0.081 Uiso 1 1 calc R . .
C59 C 0.6017(3) 0.0897(3) 0.2608(2) 0.0622(10) Uani 1 1 d . . .
H59 H 0.5737 0.0605 0.2347 0.075 Uiso 1 1 calc R . .
C60 C 0.5410(3) 0.1676(2) 0.2856(2) 0.0527(9) Uani 1 1 d . . .
H60 H 0.4718 0.1920 0.2760 0.063 Uiso 1 1 calc R . .

loop_
_atom_site_aniso_label
_atom_site_aniso_U_11
_atom_site_aniso_U_22
_atom_site_aniso_U_33
_atom_site_aniso_U_23
_atom_site_aniso_U_13
_atom_site_aniso_U_12
Mn1 0.0330(3) 0.0427(3) 0.0254(2) -0.0094(2) -0.00291(18) -0.0145(2)
Mn2 0.0306(3) 0.0367(3) 0.0274(2) -0.01049(19) -0.00225(18) -0.0115(2)
F1 0.1014(19) 0.0787(16) 0.0463(11) -0.0149(11) 0.0215(11) -0.0499(14)
F2 0.0777(17) 0.133(2) 0.0364(11) -0.0127(12) -0.0221(11) -0.0027(15)
F3 0.0870(17) 0.0611(14) 0.0389(10) -0.0189(10) 0.0105(10) -0.0094(12)
F4 0.144(2) 0.0597(14) 0.0719(14) -0.0240(12) -0.0009(15) -0.0540(15)
F5 0.1043(19) 0.0694(14) 0.0726(14) -0.0238(12) -0.0484(13) -0.0220(13)
F6 0.0671(17) 0.0929(18) 0.132(2) -0.0835(17) -0.0307(15) 0.0167(14)
F7 0.0502(17) 0.128(3) 0.123(3) -0.103(2) -0.0010(16) -0.0258(18)
F8 0.086(2) 0.0618(19) 0.214(5) -0.012(3) -0.108(3) -0.0061(19)
F9 0.085(2) 0.223(5) 0.0460(15) -0.035(2) 0.0106(16) -0.112(3)
F10 0.0693(15) 0.140(2) 0.0337(10) -0.0355(12) 0.0112(10) -0.0525(15)
F11 0.0961(19) 0.0787(16) 0.0603(13) -0.0095(12) 0.0182(12) -0.0519(14)
F12 0.0333(13) 0.138(2) 0.0558(13) -0.0194(13) 0.0036(10) -0.0089(13)
F13 0.0758(15) 0.0552(13) 0.0390(10) -0.0182(9) 0.0105(10) -0.0104(11)
F14 0.0632(14) 0.0893(16) 0.0371(10) -0.0025(10) -0.0203(10) -0.0132(12)
F15 0.0593(13) 0.0652(13) 0.0431(10) -0.0080(10) 0.0045(9) -0.0301(11)
F16 0.121(2) 0.0586(13) 0.0708(14) -0.0292(12) -0.0043(13) -0.0451(14)
F17 0.0837(16) 0.0773(14) 0.0628(12) -0.0309(11) -0.0380(12) -0.0145(12)
F18 0.0604(15) 0.0645(14) 0.0898(15) -0.0509(12) -0.0196(12) 0.0104(11)
F19 0.097(3) 0.066(2) 0.288(6) -0.040(3) -0.132(4) 0.012(2)
F20 0.0513(18) 0.213(5) 0.126(3) -0.138(3) -0.0030(17) -0.028(2)
F21 0.113(3) 0.222(5) 0.0513(17) -0.011(2) -0.0076(18) -0.134(3)
F22 0.0646(15) 0.142(2) 0.0301(10) -0.0163(12) 0.0084(10) -0.0342(15)
F23 0.114(2) 0.0884(18) 0.0752(15) -0.0188(14) 0.0343(14) -0.0691(17)
F24 0.0381(13) 0.1108(19) 0.0630(13) -0.0253(13) 0.0097(10) -0.0078(13)
O1 0.0484(14) 0.0424(12) 0.0298(10) -0.0114(10) -0.0007(9) -0.0182(11)
O2 0.0465(14) 0.0464(13) 0.0339(11) -0.0150(10) -0.0004(10) -0.0170(11)
O3 0.0339(12) 0.0543(13) 0.0323(11) -0.0169(10) -0.0017(9) -0.0138(10)
O4 0.0355(13) 0.0606(14) 0.0272(10) -0.0106(10) -0.0043(9) -0.0200(11)
O5 0.0501(14) 0.0368(12) 0.0306(10) -0.0100(9) -0.0016(9) -0.0164(11)
O6 0.0432(13) 0.0414(12) 0.0366(11) -0.0178(10) -0.0008(10) -0.0119(11)
O7 0.0312(12) 0.0538(13) 0.0301(10) -0.0156(10) -0.0002(9) -0.0138(10)
O8 0.0351(13) 0.0554(14) 0.0306(11) -0.0110(10) -0.0012(9) -0.0195(11)
N1 0.0343(15) 0.0370(14) 0.0383(13) -0.0101(12) -0.0075(11) -0.0103(12)
N2 0.0338(15) 0.0399(15) 0.0275(12) -0.0069(11) -0.0069(11) -0.0090(12)
N3 0.0312(14) 0.0357(14) 0.0319(12) -0.0129(11) -0.0047(11) -0.0075(11)
N4 0.0350(16) 0.0431(15) 0.0401(14) -0.0141(12) -0.0096(12) -0.0067(13)
C1 0.0340(18) 0.0388(18) 0.0275(14) -0.0054(14) -0.0056(13) -0.0069(14)
C2 0.0406(19) 0.0358(17) 0.0370(16) -0.0065(14) -0.0041(14) -0.0122(15)
C3 0.0330(18) 0.0367(17) 0.0387(16) -0.0120(14) -0.0149(14) -0.0038(15)
C4 0.052(2) 0.043(2) 0.0323(16) -0.0085(15) -0.0026(16) -0.0107(18)
C5 0.056(2) 0.043(2) 0.0464(19) -0.0154(16) -0.0160(17) -0.0102(18)
C6 0.0277(17) 0.0377(17) 0.0349(16) -0.0154(14) -0.0064(13) -0.0058(14)
C7 0.0339(18) 0.0465(18) 0.0267(14) -0.0145(13) -0.0050(12) -0.0080(15)
C8 0.0322(18) 0.0390(17) 0.0286(15) -0.0100(13) -0.0020(13) -0.0079(14)
C9 0.035(2) 0.052(2) 0.0405(18) -0.0177(17) -0.0055(15) -0.0093(17)
C10 0.039(2) 0.064(2) 0.0320(16) -0.0131(16) -0.0025(14) -0.0155(18)
C11 0.047(2) 0.0409(19) 0.0489(19) 0.0015(16) -0.0132(16) -0.0184(16)
C12 0.051(2) 0.0387(18) 0.0508(19) 0.0028(16) -0.0184(17) -0.0120(16)
C13 0.0335(18) 0.0372(17) 0.0348(15) -0.0124(14) -0.0045(13) -0.0075(14)
C14 0.038(2) 0.0448(19) 0.0438(18) 0.0005(16) -0.0074(15) -0.0155(16)
C15 0.040(2) 0.0432(19) 0.0461(18) 0.0033(16) -0.0126(15) -0.0153(16)
C16 0.0357(19) 0.049(2) 0.0471(18) -0.0093(16) -0.0110(15) -0.0067(16)
C17 0.047(2) 0.0344(17) 0.0517(19) -0.0095(15) -0.0167(16) -0.0087(15)
C18 0.041(2) 0.0380(18) 0.0514(19) -0.0121(15) -0.0184(15) 0.0023(15)
C19 0.0260(17) 0.0388(17) 0.0371(16) -0.0105(14) -0.0118(13) -0.0001(14)
C20 0.0313(18) 0.049(2) 0.0329(15) -0.0131(15) -0.0055(13) -0.0047(15)
C21 0.0341(18) 0.0411(18) 0.0296(15) -0.0059(14) -0.0050(13) -0.0110(15)
C22 0.0362(19) 0.0480(19) 0.0286(15) -0.0084(15) -0.0025(13) -0.0095(15)
C23 0.0379(19) 0.0381(18) 0.0360(16) -0.0037(14) -0.0072(14) -0.0097(15)
C24 0.0279(17) 0.0366(17) 0.0308(15) -0.0078(13) -0.0073(12) -0.0042(14)
C25 0.0360(18) 0.0357(17) 0.0358(16) -0.0093(14) -0.0074(13) -0.0115(14)
C26 0.0329(18) 0.0351(17) 0.0388(16) -0.0150(14) -0.0130(13) -0.0035(14)
C27 0.0378(19) 0.0384(18) 0.0337(16) -0.0068(14) -0.0061(14) -0.0079(16)
C28 0.052(2) 0.0425(19) 0.0468(19) -0.0164(16) -0.0154(17) -0.0120(18)
C29 0.0311(17) 0.0346(17) 0.0326(15) -0.0113(13) -0.0061(13) -0.0048(14)
C30 0.0366(19) 0.0516(19) 0.0258(14) -0.0101(14) -0.0048(13) -0.0100(15)
C31 0.0334(18) 0.0385(18) 0.0279(15) -0.0064(13) 0.0016(13) -0.0055(14)
C32 0.041(2) 0.054(2) 0.0383(17) -0.0171(17) -0.0083(15) -0.0109(18)
C33 0.044(2) 0.063(2) 0.0356(18) -0.0076(17) 0.0034(15) -0.016(2)
C34 0.047(2) 0.0380(18) 0.0337(16) -0.0089(14) 0.0017(14) -0.0153(16)
C35 0.045(2) 0.0372(18) 0.0400(17) -0.0096(15) -0.0016(15) -0.0127(16)
C36 0.0290(17) 0.0348(17) 0.0360(15) -0.0132(13) -0.0100(13) -0.0010(14)
C37 0.0265(17) 0.0472(19) 0.0325(15) -0.0163(14) -0.0028(12) -0.0078(14)
C38 0.0308(17) 0.0419(18) 0.0325(15) -0.0100(14) -0.0021(13) -0.0121(14)
C39 0.0356(18) 0.0366(17) 0.0459(17) -0.0140(14) -0.0120(14) -0.0030(14)
C40 0.0363(18) 0.0379(17) 0.0457(17) -0.0151(15) -0.0108(14) -0.0079(14)
C41 0.0343(19) 0.057(2) 0.0460(18) -0.0102(16) -0.0098(15) -0.0136(16)
C42 0.0332(18) 0.0403(18) 0.0348(15) -0.0060(14) -0.0079(13) -0.0095(15)
C43 0.0332(19) 0.056(2) 0.059(2) -0.0309(17) -0.0098(16) 0.0002(16)
C44 0.043(2) 0.061(2) 0.067(2) -0.0368(19) -0.0205(18) -0.0034(18)
C45 0.0372(19) 0.055(2) 0.0341(16) -0.0176(15) -0.0056(14) -0.0036(16)
C46 0.042(2) 0.060(2) 0.0471(18) -0.0221(17) -0.0171(16) -0.0104(17)
C47 0.048(2) 0.039(2) 0.081(3) -0.0167(19) 0.002(2) -0.0065(18)
C48 0.053(3) 0.072(3) 0.137(4) -0.048(3) -0.033(3) 0.006(2)
C49 0.094(4) 0.095(4) 0.113(4) -0.056(3) -0.061(3) 0.022(3)
C50 0.080(3) 0.077(3) 0.067(3) -0.039(2) -0.019(2) 0.010(2)
C51 0.044(2) 0.051(2) 0.064(2) -0.0234(18) -0.0081(18) -0.0009(17)
C52 0.047(2) 0.0302(17) 0.053(2) -0.0128(15) -0.0022(16) -0.0063(16)
C53 0.071(3) 0.038(2) 0.054(2) -0.0191(17) -0.0018(19) -0.0031(19)
C54 0.076(3) 0.050(2) 0.047(2) -0.0194(18) -0.0078(19) -0.014(2)
C55 0.052(2) 0.0385(18) 0.0353(16) -0.0076(15) -0.0032(15) -0.0094(16)
C56 0.058(2) 0.055(2) 0.0387(18) -0.0049(17) -0.0133(17) -0.010(2)
C57 0.054(3) 0.067(3) 0.048(2) -0.003(2) -0.0110(19) 0.008(2)
C58 0.078(3) 0.048(2) 0.055(2) -0.0090(19) -0.011(2) 0.008(2)
C59 0.073(3) 0.044(2) 0.069(2) -0.0203(19) -0.014(2) -0.007(2)
C60 0.049(2) 0.040(2) 0.068(2) -0.0160(18) -0.0123(18) -0.0065(17)

loop_
_atom_type_symbol
_atom_type_description
_atom_type_scat_dispersion_real
_atom_type_scat_dispersion_imag
_atom_type_scat_source
C C 0.0033 0.0016 'International Tables Vol C Tables 4.2.6.8 and 6.1.1.4'
H H 0.0000 0.0000 'International Tables Vol C Tables 4.2.6.8 and 6.1.1.4'
N N 0.0061 0.0033 'International Tables Vol C Tables 4.2.6.8 and 6.1.1.4'
O O 0.0106 0.0060 'International Tables Vol C Tables 4.2.6.8 and 6.1.1.4'
F F 0.0171 0.0103 'International Tables Vol C Tables 4.2.6.8 and 6.1.1.4'
Mn Mn 0.3368 0.7283 'International Tables Vol C Tables 4.2.6.8 and 6.1.1.4'

loop_
_geom_angle_atom_site_label_1
_geom_angle_atom_site_label_2
_geom_angle_atom_site_label_3
_geom_angle
_geom_angle_site_symmetry_3
O1 Mn1 O4 178.62(8) .
O1 Mn1 O2 81.59(7) .
O4 Mn1 O2 99.21(8) .
O1 Mn1 O3 100.14(7) .
O4 Mn1 O3 81.12(7) .
O2 Mn1 O3 79.07(8) .
O1 Mn1 N1 93.84(8) .
O4 Mn1 N1 85.07(8) .
O2 Mn1 N1 88.83(8) .
O3 Mn1 N1 159.87(8) .
O1 Mn1 N2 86.38(8) 2_665
O4 Mn1 N2 92.97(8) 2_665
O2 Mn1 N2 165.79(8) 2_665
O3 Mn1 N2 95.75(8) 2_665
N1 Mn1 N2 99.55(9) 2_665
O8 Mn2 O5 178.57(8) .
O8 Mn2 O6 98.12(8) .
O5 Mn2 O6 81.55(7) .
O8 Mn2 O7 80.49(7) .
O5 Mn2 O7 100.81(7) .
O6 Mn2 O7 80.52(8) .
O8 Mn2 N3 93.61(8) .
O5 Mn2 N3 86.83(8) .
O6 Mn2 N3 167.38(8) .
O7 Mn2 N3 96.94(8) .
O8 Mn2 N4 81.11(8) 2_656
O5 Mn2 N4 97.50(8) 2_656
O6 Mn2 N4 90.79(9) 2_656
O7 Mn2 N4 158.28(8) 2_656
N3 Mn2 N4 95.63(9) 2_656
C1 O1 Mn1 129.98(19) .
C3 O2 Mn1 127.60(19) .
C6 O3 Mn1 124.23(18) .
C8 O4 Mn1 127.54(18) .
C24 O5 Mn2 129.07(18) .
C26 O6 Mn2 127.79(19) .
C29 O7 Mn2 125.06(18) .
C31 O8 Mn2 127.67(18) .
C11 N1 C15 115.8(3) .
C11 N1 Mn1 123.01(19) .
C15 N1 Mn1 121.2(2) .
C22 N2 C21 116.2(3) .
C22 N2 Mn1 119.5(2) 2_665
C21 N2 Mn1 124.04(19) 2_665
C38 N3 C34 116.4(3) .
C38 N3 Mn2 124.48(19) .
C34 N3 Mn2 118.95(19) .
C44 N4 C45 116.3(3) .
C44 N4 Mn2 119.3(2) 2_656
C45 N4 Mn2 123.9(2) 2_656
O1 C1 C2 128.1(3) .
O1 C1 C4 113.7(3) .
C2 C1 C4 118.1(3) .
C1 C2 C3 122.2(3) .
O2 C3 C2 128.6(3) .
O2 C3 C5 113.5(3) .
C2 C3 C5 117.9(3) .
F2 C4 F3 107.4(3) .
F2 C4 F1 107.3(3) .
F3 C4 F1 105.9(3) .
F2 C4 C1 110.7(3) .
F3 C4 C1 111.8(2) .
F1 C4 C1 113.4(3) .
F6 C5 F4 106.8(3) .
F6 C5 F5 106.0(3) .
F4 C5 F5 106.5(3) .
F6 C5 C3 112.1(3) .
F4 C5 C3 114.4(3) .
F5 C5 C3 110.6(3) .
O3 C6 C7 128.8(3) .
O3 C6 C9 115.4(2) .
C7 C6 C9 115.8(3) .
C8 C7 C6 122.1(3) .
O4 C8 C7 128.0(3) .
O4 C8 C10 113.6(3) .
C7 C8 C10 118.4(3) .
F9' C9 F7' 107.3(12) .
F9' C9 F8' 105.7(11) .
F7' C9 F8' 110.9(13) .
F9' C9 F9 59.2(8) .
F7' C9 F9 49.5(10) .
F8' C9 F9 132.8(8) .
F9' C9 F7 135.0(7) .
F7' C9 F7 63.2(10) .
F8' C9 F7 50.6(10) .
F9 C9 F7 105.7(3) .
F9' C9 F8 52.3(7) .
F7' C9 F8 140.1(9) .
F8' C9 F8 57.4(10) .
F9 C9 F8 107.1(4) .
F7 C9 F8 104.8(3) .
F9' C9 C6 111.6(7) .
F7' C9 C6 107.7(9) .
F8' C9 C6 113.4(8) .
F9 C9 C6 113.6(3) .
F7 C9 C6 113.1(3) .
F8 C9 C6 111.8(3) .
F12 C10 F11 107.3(3) .
F12 C10 F10 107.1(3) .
F11 C10 F10 105.7(3) .
F12 C10 C8 111.9(3) .
F11 C10 C8 110.6(3) .
F10 C10 C8 113.8(3) .
N1 C11 C12 123.7(3) .
C13 C12 C11 119.8(3) .
C14 C13 C12 116.3(3) .
C14 C13 C16 118.7(2) .
C12 C13 C16 124.9(3) .
C13 C14 C15 121.0(3) .
N1 C15 C14 123.3(3) .
C13 C16 C17 117.6(2) .
C16 C17 C18 112.0(2) .
C19 C18 C17 112.0(3) .
C23 C19 C20 115.9(3) .
C23 C19 C18 120.2(3) .
C20 C19 C18 123.9(3) .
C21 C20 C19 120.4(3) .
N2 C21 C20 123.4(3) .
N2 C22 C23 123.4(3) .
C22 C23 C19 120.6(3) .
O5 C24 C25 127.7(3) .
O5 C24 C27 113.9(3) .
C25 C24 C27 118.3(2) .
C24 C25 C26 122.1(3) .
O6 C26 C25 128.1(3) .
O6 C26 C28 113.5(3) .
C25 C26 C28 118.4(3) .
F13 C27 F14 107.7(3) .
F13 C27 F15 107.1(3) .
F14 C27 F15 106.6(2) .
F13 C27 C24 111.9(2) .
F14 C27 C24 109.9(2) .
F15 C27 C24 113.3(3) .
F17 C28 F16 107.1(3) .
F17 C28 F18 106.6(3) .
F16 C28 F18 106.9(3) .
F17 C28 C26 110.8(3) .
F16 C28 C26 114.3(3) .
F18 C28 C26 110.8(3) .
O7 C29 C30 128.4(3) .
O7 C29 C32 115.3(2) .
C30 C29 C32 116.2(3) .
C31 C30 C29 121.8(3) .
O8 C31 C30 127.9(3) .
O8 C31 C33 113.0(3) .
C30 C31 C33 119.1(3) .
F21' C32 F20' 109.2(10) .
F21' C32 F19' 103.5(10) .
F20' C32 F19' 112.7(10) .
F21' C32 F20 134.2(7) .
F20' C32 F20 59.3(8) .
F19' C32 F20 55.7(7) .
F21' C32 F21 56.8(8) .
F20' C32 F21 54.2(7) .
F19' C32 F21 134.5(6) .
F20 C32 F21 106.1(3) .
F21' C32 F19 52.5(7) .
F20' C32 F19 139.9(7) .
F19' C32 F19 53.8(7) .
F20 C32 F19 105.2(4) .
F21 C32 F19 105.1(4) .
F21' C32 C29 110.9(7) .
F20' C32 C29 108.6(7) .
F19' C32 C29 111.8(6) .
F20 C32 C29 114.7(3) .
F21 C32 C29 113.5(3) .
F19 C32 C29 111.4(3) .
F24 C33 F23 107.3(3) .
F24 C33 F22 106.2(3) .
F23 C33 F22 107.0(3) .
F24 C33 C31 111.1(3) .
F23 C33 C31 111.2(3) .
F22 C33 C31 113.7(3) .
N3 C34 C35 123.0(3) .
C34 C35 C36 120.6(3) .
C37 C36 C35 116.4(3) .
C37 C36 C39 122.3(3) .
C35 C36 C39 121.2(3) .
C38 C37 C36 119.7(3) .
N3 C38 C37 123.8(3) .
C36 C39 C40 110.7(2) .
C41 C40 C39 112.5(2) .
C42 C41 C40 111.7(2) .
C43 C42 C46 116.1(3) .
C43 C42 C41 122.8(3) .
C46 C42 C41 121.1(3) .
C44 C43 C42 120.7(3) .
N4 C44 C43 123.3(3) .
N4 C45 C46 122.8(3) .
C42 C46 C45 120.8(3) .
C48 C47 C52 121.2(4) .
C49 C48 C47 119.8(4) .
C48 C49 C50 120.7(4) .
C51 C50 C49 119.1(4) .
C50 C51 C52 121.1(4) .
C51 C52 C47 118.0(4) .
C51 C52 C53 121.6(3) .
C47 C52 C53 120.2(3) .
C54 C53 C52 129.0(3) .
C53 C54 C55 129.7(3) .
C56 C55 C60 117.8(3) .
C56 C55 C54 119.2(3) .
C60 C55 C54 123.0(3) .
C57 C56 C55 121.1(4) .
C58 C57 C56 120.1(4) .
C57 C58 C59 119.8(4) .
C58 C59 C60 120.5(4) .
C59 C60 C55 120.7(4) .

loop_
_geom_bond_atom_site_label_1
_geom_bond_atom_site_label_2
_geom_bond_distance
_geom_bond_site_symmetry_2
Mn1 O1 2.1501(18) .
Mn1 O4 2.1513(18) .
Mn1 O2 2.199(2) .
Mn1 O3 2.224(2) .
Mn1 N1 2.252(2) .
Mn1 N2 2.253(2) 2_665
Mn2 O8 2.1507(18) .
Mn2 O5 2.1564(18) .
Mn2 O6 2.171(2) .
Mn2 O7 2.218(2) .
Mn2 N3 2.222(2) .
Mn2 N4 2.246(2) 2_656
F1 C4 1.325(4) .
F2 C4 1.313(4) .
F3 C4 1.322(4) .
F4 C5 1.321(4) .
F5 C5 1.323(4) .
F6 C5 1.317(4) .
F7 C9 1.313(4) .
F8 C9 1.317(4) .
F9 C9 1.301(4) .
F7' C9 1.226(18) .
F8' C9 1.233(15) .
F9' C9 1.200(14) .
F10 C10 1.326(3) .
F11 C10 1.324(4) .
F12 C10 1.312(4) .
F13 C27 1.319(3) .
F14 C27 1.325(3) .
F15 C27 1.334(3) .
F16 C28 1.325(3) .
F17 C28 1.324(3) .
F18 C28 1.329(4) .
F19 C32 1.301(4) .
F20 C32 1.292(4) .
F21 C32 1.294(4) .
F19' C32 1.254(12) .
F20' C32 1.211(13) .
F21' C32 1.206(15) .
F22 C33 1.330(4) .
F23 C33 1.318(4) .
F24 C33 1.311(4) .
O1 C1 1.253(3) .
O2 C3 1.249(3) .
O3 C6 1.245(3) .
O4 C8 1.250(3) .
O5 C24 1.249(3) .
O6 C26 1.246(3) .
O7 C29 1.245(3) .
O8 C31 1.246(3) .
N1 C11 1.332(4) .
N1 C15 1.340(3) .
N2 C22 1.342(3) .
N2 C21 1.345(3) .
N2 Mn1 2.253(2) 2_665
N3 C38 1.341(3) .
N3 C34 1.348(3) .
N4 C44 1.341(4) .
N4 C45 1.342(4) .
N4 Mn2 2.246(2) 2_656
C1 C2 1.384(4) .
C1 C4 1.528(4) .
C2 C3 1.390(4) .
C3 C5 1.528(4) .
C6 C7 1.397(4) .
C6 C9 1.530(4) .
C7 C8 1.386(4) .
C8 C10 1.524(4) .
C11 C12 1.390(4) .
C12 C13 1.379(4) .
C13 C14 1.368(4) .
C13 C16 1.509(4) .
C14 C15 1.376(4) .
C16 C17 1.512(4) .
C17 C18 1.535(4) .
C18 C19 1.507(4) .
C19 C23 1.386(4) .
C19 C20 1.391(4) .
C20 C21 1.375(4) .
C22 C23 1.376(4) .
C24 C25 1.387(4) .
C24 C27 1.529(4) .
C25 C26 1.394(4) .
C26 C28 1.529(4) .
C29 C30 1.393(4) .
C29 C32 1.531(4) .
C30 C31 1.389(4) .
C31 C33 1.523(4) .
C34 C35 1.372(4) .
C35 C36 1.391(4) .
C36 C37 1.388(4) .
C36 C39 1.503(4) .
C37 C38 1.380(4) .
C39 C40 1.540(4) .
C40 C41 1.528(4) .
C41 C42 1.497(4) .
C42 C43 1.376(4) .
C42 C46 1.378(4) .
C43 C44 1.376(4) .
C45 C46 1.382(4) .
C47 C48 1.371(6) .
C47 C52 1.389(5) .
C48 C49 1.362(6) .
C49 C50 1.383(6) .
C50 C51 1.380(5) .
C51 C52 1.385(4) .
C52 C53 1.462(5) .
C53 C54 1.339(5) .
C54 C55 1.470(5) .
C55 C56 1.391(5) .
C55 C60 1.393(5) .
C56 C57 1.380(5) .
C57 C58 1.370(5) .
C58 C59 1.372(5) .
C59 C60 1.380(5) .

loop_
_geom_torsion_atom_site_label_1
_geom_torsion_atom_site_label_2
_geom_torsion_atom_site_label_3
_geom_torsion_atom_site_label_4
_geom_torsion
_geom_torsion_site_symmetry_1
O4 Mn1 O1 C1 136(4) .
O2 Mn1 O1 C1 10.7(2) .
O3 Mn1 O1 C1 -66.6(3) .
N1 Mn1 O1 C1 98.9(3) .
N2 Mn1 O1 C1 -161.8(3) 2_665
O1 Mn1 O2 C3 -14.9(2) .
O4 Mn1 O2 C3 166.2(2) .
O3 Mn1 O2 C3 87.2(2) .
N1 Mn1 O2 C3 -109.0(2) .
N2 Mn1 O2 C3 17.5(5) 2_665
O1 Mn1 O3 C6 152.3(2) .
O4 Mn1 O3 C6 -28.3(2) .
O2 Mn1 O3 C6 73.0(2) .
N1 Mn1 O3 C6 19.0(4) .
N2 Mn1 O3 C6 -120.4(2) 2_665
O1 Mn1 O4 C8 -176(46) .
O2 Mn1 O4 C8 -50.5(3) .
O3 Mn1 O4 C8 26.8(2) .
N1 Mn1 O4 C8 -138.5(3) .
N2 Mn1 O4 C8 122.2(3) 2_665
O8 Mn2 O5 C24 93(3) .
O6 Mn2 O5 C24 16.4(2) .
O7 Mn2 O5 C24 -62.1(3) .
N3 Mn2 O5 C24 -158.6(3) .
N4 Mn2 O5 C24 106.1(2) 2_656
O8 Mn2 O6 C26 161.7(2) .
O5 Mn2 O6 C26 -19.7(2) .
O7 Mn2 O6 C26 82.8(2) .
N3 Mn2 O6 C26 3.5(5) .
N4 Mn2 O6 C26 -117.2(2) 2_656
O8 Mn2 O7 C29 -28.4(2) .
O5 Mn2 O7 C29 151.0(2) .
O6 Mn2 O7 C29 71.6(2) .
N3 Mn2 O7 C29 -120.9(2) .
N4 Mn2 O7 C29 4.0(4) 2_656
O5 Mn2 O8 C31 -127(3) .
O6 Mn2 O8 C31 -50.5(3) .
O7 Mn2 O8 C31 28.4(3) .
N3 Mn2 O8 C31 124.8(3) .
N4 Mn2 O8 C31 -140.0(3) 2_656
O1 Mn1 N1 C11 -30.4(3) .
O4 Mn1 N1 C11 150.4(3) .
O2 Mn1 N1 C11 51.1(3) .
O3 Mn1 N1 C11 103.7(3) .
N2 Mn1 N1 C11 -117.4(3) 2_665
O1 Mn1 N1 C15 148.6(2) .
O4 Mn1 N1 C15 -30.5(2) .
O2 Mn1 N1 C15 -129.9(2) .
O3 Mn1 N1 C15 -77.2(3) .
N2 Mn1 N1 C15 61.7(2) 2_665
O8 Mn2 N3 C38 -170.4(2) .
O5 Mn2 N3 C38 11.0(2) .
O6 Mn2 N3 C38 -12.0(5) .
O7 Mn2 N3 C38 -89.5(2) .
N4 Mn2 N3 C38 108.2(2) 2_656
O8 Mn2 N3 C34 14.9(2) .
O5 Mn2 N3 C34 -163.8(2) .
O6 Mn2 N3 C34 173.3(3) .
O7 Mn2 N3 C34 95.7(2) .
N4 Mn2 N3 C34 -66.5(2) 2_656
Mn1 O1 C1 C2 -4.4(5) .
Mn1 O1 C1 C4 178.8(2) .
O1 C1 C2 C3 -4.1(5) .
C4 C1 C2 C3 172.6(3) .
Mn1 O2 C3 C2 13.9(4) .
Mn1 O2 C3 C5 -167.2(2) .
C1 C2 C3 O2 -1.4(5) .
C1 C2 C3 C5 179.7(3) .
O1 C1 C4 F2 82.0(3) .
C2 C1 C4 F2 -95.2(4) .
O1 C1 C4 F3 -37.7(4) .
C2 C1 C4 F3 145.1(3) .
O1 C1 C4 F1 -157.4(3) .
C2 C1 C4 F1 25.4(4) .
O2 C3 C5 F6 -60.4(4) .
C2 C3 C5 F6 118.7(3) .
O2 C3 C5 F4 177.9(3) .
C2 C3 C5 F4 -3.0(4) .
O2 C3 C5 F5 57.7(4) .
C2 C3 C5 F5 -123.3(3) .
Mn1 O3 C6 C7 21.7(4) .
Mn1 O3 C6 C9 -159.2(2) .
O3 C6 C7 C8 1.0(5) .
C9 C6 C7 C8 -178.1(3) .
Mn1 O4 C8 C7 -17.6(5) .
Mn1 O4 C8 C10 162.3(2) .
C6 C7 C8 O4 -4.1(5) .
C6 C7 C8 C10 176.1(3) .
O3 C6 C9 F9' -46.8(10) .
C7 C6 C9 F9' 132.4(10) .
O3 C6 C9 F7' 70.7(12) .
C7 C6 C9 F7' -110.0(12) .
O3 C6 C9 F8' -166.1(12) .
C7 C6 C9 F8' 13.1(13) .
O3 C6 C9 F9 17.9(5) .
C7 C6 C9 F9 -162.9(4) .
O3 C6 C9 F7 138.5(3) .
C7 C6 C9 F7 -42.3(4) .
O3 C6 C9 F8 -103.4(4) .
C7 C6 C9 F8 75.8(4) .
O4 C8 C10 F12 -47.4(4) .
C7 C8 C10 F12 132.5(3) .
O4 C8 C10 F11 72.2(4) .
C7 C8 C10 F11 -107.9(3) .
O4 C8 C10 F10 -169.0(3) .
C7 C8 C10 F10 10.9(4) .
C15 N1 C11 C12 -1.6(5) .
Mn1 N1 C11 C12 177.5(3) .
N1 C11 C12 C13 -0.1(5) .
C11 C12 C13 C14 1.5(5) .
C11 C12 C13 C16 -176.0(3) .
C12 C13 C14 C15 -1.1(5) .
C16 C13 C14 C15 176.6(3) .
C11 N1 C15 C14 2.0(5) .
Mn1 N1 C15 C14 -177.1(3) .
C13 C14 C15 N1 -0.7(5) .
C14 C13 C16 C17 -166.4(3) .
C12 C13 C16 C17 11.0(5) .
C13 C16 C17 C18 167.0(3) .
C16 C17 C18 C19 -68.6(4) .
C17 C18 C19 C23 -69.1(4) .
C17 C18 C19 C20 108.7(3) .
C23 C19 C20 C21 3.2(4) .
C18 C19 C20 C21 -174.7(3) .
C22 N2 C21 C20 -1.6(4) .
Mn1 N2 C21 C20 172.2(2) 2_665
C19 C20 C21 N2 -1.3(5) .
C21 N2 C22 C23 2.6(4) .
Mn1 N2 C22 C23 -171.5(2) 2_665
N2 C22 C23 C19 -0.7(5) .
C20 C19 C23 C22 -2.3(4) .
C18 C19 C23 C22 175.7(3) .
Mn2 O5 C24 C25 -8.2(5) .
Mn2 O5 C24 C27 174.75(18) .
O5 C24 C25 C26 -6.0(5) .
C27 C24 C25 C26 171.0(3) .
Mn2 O6 C26 C25 15.5(4) .
Mn2 O6 C26 C28 -164.49(19) .
C24 C25 C26 O6 1.9(5) .
C24 C25 C26 C28 -178.2(3) .
O5 C24 C27 F13 -35.1(4) .
C25 C24 C27 F13 147.5(3) .
O5 C24 C27 F14 84.5(3) .
C25 C24 C27 F14 -92.9(3) .
O5 C24 C27 F15 -156.4(3) .
C25 C24 C27 F15 26.3(4) .
O6 C26 C28 F17 62.2(4) .
C25 C26 C28 F17 -117.7(3) .
O6 C26 C28 F16 -176.7(3) .
C25 C26 C28 F16 3.4(4) .
O6 C26 C28 F18 -55.9(3) .
C25 C26 C28 F18 124.1(3) .
Mn2 O7 C29 C30 20.8(4) .
Mn2 O7 C29 C32 -160.3(2) .
O7 C29 C30 C31 1.8(5) .
C32 C29 C30 C31 -177.1(3) .
Mn2 O8 C31 C30 -20.0(5) .
Mn2 O8 C31 C33 160.6(2) .
C29 C30 C31 O8 -3.0(5) .
C29 C30 C31 C33 176.4(3) .
O7 C29 C32 F21' -36.7(10) .
C30 C29 C32 F21' 142.4(10) .
O7 C29 C32 F20' 83.3(9) .
C30 C29 C32 F20' -97.6(9) .
O7 C29 C32 F19' -151.6(9) .
C30 C29 C32 F19' 27.4(10) .
O7 C29 C32 F20 147.3(4) .
C30 C29 C32 F20 -33.6(5) .
O7 C29 C32 F21 25.1(5) .
C30 C29 C32 F21 -155.9(4) .
O7 C29 C32 F19 -93.4(5) .
C30 C29 C32 F19 85.7(5) .
O8 C31 C33 F24 -63.3(4) .
C30 C31 C33 F24 117.3(3) .
O8 C31 C33 F23 56.2(4) .
C30 C31 C33 F23 -123.3(3) .
O8 C31 C33 F22 177.0(3) .
C30 C31 C33 F22 -2.4(5) .
C38 N3 C34 C35 -2.4(4) .
Mn2 N3 C34 C35 172.7(2) .
N3 C34 C35 C36 1.0(5) .
C34 C35 C36 C37 1.6(4) .
C34 C35 C36 C39 -175.0(3) .
C35 C36 C37 C38 -2.6(4) .
C39 C36 C37 C38 173.9(3) .
C34 N3 C38 C37 1.3(4) .
Mn2 N3 C38 C37 -173.6(2) .
C36 C37 C38 N3 1.3(4) .
C37 C36 C39 C40 -108.6(3) .
C35 C36 C39 C40 67.7(4) .
C36 C39 C40 C41 66.7(3) .
C39 C40 C41 C42 -162.6(3) .
C40 C41 C42 C43 -98.1(3) .
C40 C41 C42 C46 81.3(4) .
C46 C42 C43 C44 -1.4(5) .
C41 C42 C43 C44 178.0(3) .
C45 N4 C44 C43 -0.3(5) .
Mn2 N4 C44 C43 172.6(3) 2_656
C42 C43 C44 N4 1.3(5) .
C44 N4 C45 C46 -0.7(4) .
Mn2 N4 C45 C46 -173.2(2) 2_656
C43 C42 C46 C45 0.5(4) .
C41 C42 C46 C45 -178.9(3) .
N4 C45 C46 C42 0.5(5) .
C52 C47 C48 C49 -3.3(6) .
C47 C48 C49 C50 0.3(7) .
C48 C49 C50 C51 2.0(7) .
C49 C50 C51 C52 -1.4(6) .
C50 C51 C52 C47 -1.4(5) .
C50 C51 C52 C53 -177.1(3) .
C48 C47 C52 C51 3.8(5) .
C48 C47 C52 C53 179.6(3) .
C51 C52 C53 C54 -46.9(5) .
C47 C52 C53 C54 137.5(4) .
C52 C53 C54 C55 -5.7(7) .
C53 C54 C55 C56 152.4(4) .
C53 C54 C55 C60 -29.8(6) .
C60 C55 C56 C57 2.8(5) .
C54 C55 C56 C57 -179.2(3) .
C55 C56 C57 C58 -1.2(5) .
C56 C57 C58 C59 -1.4(5) .
C57 C58 C59 C60 2.3(5) .
C58 C59 C60 C55 -0.7(5) .
C56 C55 C60 C59 -1.9(5) .
C54 C55 C60 C59 -179.7(3) .
